data_2010209
loop_
_publ_author_name
'Ondracek, J.'
'Novotny, J.'
'Petru, M.'
'Lhotak, P.'
'Kuthan, J.'

_publ_section_title
;
 2,4,6-Triphenylpyridine
;
_journal_issue 11
_journal_name_full 'Acta Crystallographica Section C'
_journal_page_first 1809
_journal_page_last 1811
_journal_paper_doi 10.1107/S0108270194002441
_journal_volume 50
_journal_year 1994
_chemical_formula_moiety 'C23 H17 N1'
_chemical_formula_sum 'C23 H17 N'
_chemical_formula_weight 307.39
_symmetry_cell_setting orthorhombic
_symmetry_space_group_name_Hall 'P 2c -2n'
_symmetry_space_group_name_H-M 'P n a 21'
_atom_type_scat_source 'SHELX76 (Sheldrick, 1976)'
_cell_angle_alpha 90.
_cell_angle_beta 90.
_cell_angle_gamma 90.
_cell_formula_units_Z 4
_cell_length_a 7.4870(10)
_cell_length_b 19.600(2)
_cell_length_c 11.2870(10)
_cell_measurement_reflns_used 20
_cell_measurement_temperature 295
_cell_measurement_theta_max 17.77
_cell_measurement_theta_min 15.95
_cell_volume 1656.3(3)
_diffrn_measurement_device 'Enraf-Nonius CAD-4'
_diffrn_measurement_method \w/2\q
_diffrn_radiation_type MoK\a
_diffrn_radiation_wavelength 0.71073
_diffrn_reflns_av_R_equivalents 0.030
_diffrn_reflns_limit_h_max 8
_diffrn_reflns_limit_h_min 0
_diffrn_reflns_limit_k_max 23
_diffrn_reflns_limit_k_min -23
_diffrn_reflns_limit_l_max 13
_diffrn_reflns_limit_l_min -13
_diffrn_reflns_number 7008
_diffrn_reflns_theta_max 25
_diffrn_standards_decay_% -1.1
_diffrn_standards_interval_time 120
_diffrn_standards_number 2
_exptl_absorpt_coefficient_mu 0.0663
_exptl_absorpt_correction_type none
_exptl_crystal_colour white
_exptl_crystal_density_diffrn 1.233
_exptl_crystal_description parallelepiped
_exptl_crystal_size_max 0.35
_exptl_crystal_size_mid 0.20
_exptl_crystal_size_min 0.10
_refine_diff_density_max 0.13
_refine_diff_density_min -0.13
_refine_ls_goodness_of_fit_obs 0.35
_refine_ls_hydrogen_treatment refall
_refine_ls_number_parameters 285
_refine_ls_number_reflns 744
_refine_ls_R_factor_obs 0.039
_refine_ls_shift/esd_max 0.001
_refine_ls_structure_factor_coef F
_refine_ls_weighting_details 'w = 1/[\sF~o~^2^ + 0.0009F~o~^2^]'
_refine_ls_weighting_scheme calc
_refine_ls_wR_factor_obs 0.039
_reflns_number_observed 744
_reflns_number_total 1533
_reflns_observed_criterion I>1.96\s(I)
_cod_data_source_file li1076.cif
_cod_data_source_block li1076_structure_1_of_1
_cod_depositor_comments
;
 Adding the _atom_site_type_symbol data item.

 Antanas Vaitkus,
 2017-01-29

The following automatic conversions were performed:

'_refine_ls_weighting_scheme' value '1/[\sF~o~^2^ + 0.0009F~o~^2^]'
was changed to 'calc'. New tag '_refine_ls_weighting_details' was
created. The value of the new tag was set to 'w = 1/[\sF~o~^2^ +
0.0009F~o~^2^]'.

Automatic conversion script
Id: cif_fix_values 3143 2015-03-26 13:38:13Z robertas 
;
_cod_original_cell_volume 1656.4(3)
_cod_original_formula_sum 'C23 H17 N1'
_cod_database_code 2010209

loop_
_atom_site_label
_atom_site_type_symbol
_atom_site_fract_x
_atom_site_fract_y
_atom_site_fract_z
_atom_site_U_iso_or_equiv
C1 C .2468(6) .7340(3) .3003(5) .0557(18)
C2 C .2735(7) .7315(2) .1809(5) .0489(17)
C3 C .2755(6) .6714(2) .1194(4) .0462(15)
N4 N .2502(5) .6107(2) .1775(5) .0588(14)
C5 C .2218(7) .6127(3) .2973(5) .0536(18)
C6 C .2215(8) .6738(3) .3562(5) .0495(16)
C7 C .2439(6) .7988(2) .3669(5) .0517(15)
C8 C .1895(7) .8590(3) .3133(6) .063(2)
C9 C .1864(7) .9202(2) .3749(6) .069(2)
C10 C .2402(8) .9235(3) .4901(6) .084(2)
C11 C .2994(9) .8643(4) .5446(7) .082(2)
C12 C .3002(8) .8028(3) .4840(5) .074(2)
C13 C .3111(5) .6693(2) -.0102(5) .0488(14)
C14 C .2458(8) .7199(3) -.0847(5) .063(2)
C15 C .2811(9) .7178(3) -.2040(6) .072(2)
C16 C .3843(9) .6648(3) -.2532(7) .073(2)
C17 C .4430(8) .6157(3) -.1798(5) .0696(19)
C18 C .4078(7) .6177(2) -.0598(5) .0608(18)
C19 C .1896(6) .5481(2) .3593(5) .0519(17)
C20 C .1054(8) .4937(3) .3036(6) .060(2)
C21 C .0651(8) .4344(3) .3643(7) .076(2)
C22 C .1132(8) .4268(3) .4802(8) .081(2)
C23 C .1995(8) .4789(3) .5367(6) .075(2)
C24 C .2379(7) .5391(3) .4770(6) .066(2)
HC2 H .295(4) .766(2) .149(3) .005(10)
HC6 H .203(7) .671(2) .424(4) .050
HC8 H .140(6) .863(2) .232(4) .053(15)
HC9 H .137(9) .974(3) .335(6) .17(3)
HC10 H .262(8) .970(3) .549(6) .15(3)
HC11 H .341(7) .861(2) .626(4) .076(19)
HC12 H .349(5) .759(2) .524(3) .049(13)
HC14 H .184(6) .757(2) -.053(4) .070(18)
HC15 H .259(6) .754(2) -.241(4) 36(13)
HC16 H .416(10) .677(3) -.344(7) .16(3)
HC17 H .518(6) .578(2) -.214(4) .059(14)
HC18 H .446(5) .576(2) -.020(4) .057(14)
HC20 H .071(5) .499(2) .227(3) .035(15)
HC21 H .004(6) .400(2) .307(4) .063(15)
HC22 H .084(5) .379(2) .512(3) .050(13)
HC23 H .226(8) .480(3) .636(6) .14(3)
HC24 H .289(6) .574(2) .522(5) .076(18)

loop_
_geom_angle_atom_site_label_1
_geom_angle_atom_site_label_2
_geom_angle_atom_site_label_3
_geom_angle
_geom_angle_publ_flag
C6 C1 C7 120.7(3) yes
C2 C1 C7 122.5(2) yes
C2 C1 C6 116.8(3) yes
C1 C2 C3 122.3(5) yes
C2 C3 C13 121.7(4) yes
C2 C3 N4 120.2(4) yes
N4 C3 C13 118.1(4) yes
C3 N4 C5 118.0(4) yes
N4 C5 C19 118.2(5) yes
N4 C5 C6 120.3(5) yes
C6 C5 C19 121.5(5) yes
C1 C6 C5 122.5(5) yes
C1 C7 C12 121.9(4) yes
C1 C7 C8 120.9(4) yes
C8 C7 C12 117.1(5) yes
C7 C8 C9 121.5(6) yes
C8 C9 C10 121.0(5) yes
C9 C10 C11 118.6(6) yes
C10 C11 C12 120.7(7) yes
C7 C12 C11 121.1(6) yes
C3 C13 C18 121.3(4) yes
C3 C13 C14 120.8(4) yes
C14 C13 C18 117.9(5) yes
C13 C14 C15 120.3(5) yes
C14 C15 C16 121.0(6) yes
C15 C16 C17 117.7(6) yes
C16 C17 C18 121.5(6) yes
C13 C18 C17 121.7(5) yes
C5 C19 C24 121.6(4) yes
C5 C19 C20 121.4(5) yes
C20 C19 C24 117.0(5) yes
C19 C20 C21 121.3(6) yes
C20 C21 C22 120.6(6) yes
C21 C22 C23 119.4(7) yes
C22 C23 C24 120.4(6) yes
C19 C24 C23 121.2(5) yes

loop_
_geom_bond_atom_site_label_1
_geom_bond_atom_site_label_2
_geom_bond_distance
_geom_bond_publ_flag
C1 C2 1.363(6) yes
C1 C6 1.351(8) yes
C1 C7 1.476(7) yes
C2 C3 1.367(6) yes
C3 N4 1.372(6) yes
C3 C13 1.488(7) yes
N4 C5 1.369(8) yes
C5 C6 1.370(8) yes
C5 C19 1.467(7) yes
C7 C8 1.387(7) yes
C7 C12 1.390(8) yes
C8 C9 1.387(8) yes
C9 C10 1.363(9) yes
C10 C11 1.386(10) yes
C11 C12 1.386(10) yes
C13 C14 1.389(7) yes
C13 C18 1.364(8) yes
C14 C15 1.373(9) yes
C15 C16 1.409(9) yes
C16 C17 1.344(9) yes
C17 C18 1.380(8) yes
C19 C20 1.389(8) yes
C19 C24 1.388(9) yes
C20 C21 1.383(9) yes
C21 C22 1.365(12) yes
C22 C23 1.366(9) yes
C23 C24 1.389(9) yes
C2 HC2 0.79(3) no
C6 HC6 0.77(5) no
C8 HC8 0.99(4) no
C9 HC9 1.20(6) no
C10 HC10 1.13(6) no
C11 HC11 0.97(5) no
C12 HC12 1.04(4) no
C14 HC14 0.94(5) no
C15 HC15 0.84(4) no
C16 HC16 1.08(8) no
C17 HC17 1.00(4) no
C18 HC18 0.98(4) no
C20 HC20 0.91(4) no
C21 HC21 1.05(4) no
C22 HC22 1.04(4) no
C23 HC23 1.13(6) no
C24 HC24 0.94(5) no
